data_4085986
loop_
_publ_author_name
'Dub, Pavel A.'
'Scott, Brian L.'
'Gordon, John C.'

_publ_section_title
;
 Air-Stable NNS (ENENES) Ligands and Their Well-Defined Ruthenium and
 Iridium Complexes for Molecular Catalysis
;
_journal_issue 18
_journal_name_full Organometallics
_journal_page_first 4464
_journal_paper_doi 10.1021/acs.organomet.5b00432
_journal_volume 34
_journal_year 2015
_chemical_formula_sum 'C33 H39 Cl2 N2 O P Ru S'
_chemical_formula_weight 714.66
_chemical_name_systematic
; 
 ? 
;
_space_group_IT_number 14
_symmetry_cell_setting monoclinic
_symmetry_space_group_name_Hall '-P 2yn'
_symmetry_space_group_name_H-M 'P 1 21/n 1'
_atom_sites_solution_hydrogens geom
_atom_sites_solution_primary direct
_atom_sites_solution_secondary difmap
_audit_creation_method SHELXL-97
_cell_angle_alpha 90.00
_cell_angle_beta 100.662(3)
_cell_angle_gamma 90.00
_cell_formula_units_Z 4
_cell_length_a 9.2870(19)
_cell_length_b 20.272(4)
_cell_length_c 16.629(3)
_cell_measurement_temperature 140(1)
_cell_volume 3076.6(10)
_computing_cell_refinement 'SAINT+, v. 7.66a (Bruker AXS, 2009)'
_computing_data_collection 'APEX II, v. 7.0 (Bruker AXS, 2009)'
_computing_data_reduction 'SAINT+, v. 7.66a (Bruker AXS, 2009)'
_computing_molecular_graphics 'SHELXTL, v. 6.14, (Bruker AXS, 2000)'
_computing_publication_material 'SHELXTL, v. 6.14, (Bruker AXS, 2000)'
_computing_structure_refinement 'SHELXL-97 (Sheldrick, 1997)'
_computing_structure_solution 'SHELXS-97 (Sheldrick, 1990)'
_diffrn_ambient_temperature 140(1)
_diffrn_measured_fraction_theta_full 0.999
_diffrn_measured_fraction_theta_max 0.993
_diffrn_measurement_device_type 'Bruker D8 with APEXII CCD'
_diffrn_measurement_method '\w scans'
_diffrn_radiation_monochromator graphite
_diffrn_radiation_source 'fine-focus sealed tube'
_diffrn_radiation_type MoK\a
_diffrn_radiation_wavelength 0.71073
_diffrn_reflns_av_R_equivalents 0.0745
_diffrn_reflns_av_sigmaI/netI 0.0604
_diffrn_reflns_limit_h_max 11
_diffrn_reflns_limit_h_min -11
_diffrn_reflns_limit_k_max 24
_diffrn_reflns_limit_k_min -24
_diffrn_reflns_limit_l_max 20
_diffrn_reflns_limit_l_min -20
_diffrn_reflns_number 31004
_diffrn_reflns_theta_full 25.00
_diffrn_reflns_theta_max 25.80
_diffrn_reflns_theta_min 2.01
_diffrn_standards_decay_% 0
_diffrn_standards_interval_count 0
_diffrn_standards_interval_time 0
_diffrn_standards_number 0
_exptl_absorpt_coefficient_mu 0.834
_exptl_absorpt_correction_T_max 0.9213
_exptl_absorpt_correction_T_min 0.7880
_exptl_absorpt_correction_type multi-scan
_exptl_absorpt_process_details 'SADABS v. 2.03 (Sheldrick, 2008)'
_exptl_crystal_colour orange
_exptl_crystal_density_diffrn 1.543
_exptl_crystal_density_method 'not measured'
_exptl_crystal_description block
_exptl_crystal_F_000 1472
_exptl_crystal_size_max 0.30
_exptl_crystal_size_mid 0.20
_exptl_crystal_size_min 0.10
_refine_diff_density_max 2.361
_refine_diff_density_min -0.780
_refine_diff_density_rms 0.176
_refine_ls_extinction_method none
_refine_ls_goodness_of_fit_ref 1.441
_refine_ls_hydrogen_treatment constr
_refine_ls_matrix_type full
_refine_ls_number_parameters 407
_refine_ls_number_reflns 5884
_refine_ls_number_restraints 83
_refine_ls_restrained_S_all 1.437
_refine_ls_R_factor_all 0.1366
_refine_ls_R_factor_gt 0.0947
_refine_ls_shift/su_max 0.000
_refine_ls_shift/su_mean 0.000
_refine_ls_structure_factor_coef Fsqd
_refine_ls_weighting_details 'calc w=1/[\s^2^(Fo^2^)+(0.1204P)^2^+0.0000P] where P=(Fo^2^+2Fc^2^)/3'
_refine_ls_weighting_scheme calc
_refine_ls_wR_factor_gt 0.2511
_refine_ls_wR_factor_ref 0.2743
_reflns_number_gt 3872
_reflns_number_total 5884
_reflns_threshold_expression >2sigma(I)
_cod_data_source_file om5b00432_si_002.cif
_cod_data_source_block apx2064
_cod_depositor_comments 'Adding full bibliography for 4085982--4085994.cif.'
_cod_original_cell_volume 3076.6(11)
_cod_original_sg_symbol_H-M 'P 21/n'
_cod_database_code 4085986

loop_
_symmetry_equiv_pos_as_xyz
'x, y, z'
'-x+1/2, y+1/2, -z+1/2'
'-x, -y, -z'
'x-1/2, -y-1/2, z-1/2'

loop_
_atom_site_label
_atom_site_type_symbol
_atom_site_fract_x
_atom_site_fract_y
_atom_site_fract_z
_atom_site_U_iso_or_equiv
_atom_site_adp_type
_atom_site_occupancy
_atom_site_symmetry_multiplicity
_atom_site_calc_flag
_atom_site_refinement_flags
_atom_site_disorder_assembly
_atom_site_disorder_group
Ru1 Ru 0.42521(9) 0.41816(3) 0.52217(4) 0.0461(3) Uani 1 1 d . . .
Cl1 Cl 0.5741(3) 0.42839(11) 0.65798(12) 0.0520(7) Uani 1 1 d . . .
Cl2 Cl 0.6389(3) 0.46110(11) 0.47367(11) 0.0463(6) Uani 1 1 d . . .
S1 S 0.2042(3) 0.39096(12) 0.55055(12) 0.0486(6) Uani 1 1 d . . .
P1 P 0.4896(3) 0.31163(12) 0.53241(13) 0.0509(7) Uani 1 1 d . . .
N1 N 0.3052(8) 0.4251(3) 0.3978(4) 0.0454(19) Uani 1 1 d . . .
H1 H 0.3044 0.4693 0.3886 0.054 Uiso 1 1 calc R . .
C1 C 0.1432(12) 0.4314(4) 0.6332(5) 0.049(2) Uani 1 1 d . . .
C2 C 0.2351(12) 0.4695(4) 0.6914(5) 0.052(2) Uani 1 1 d . . .
H2 H 0.3293 0.4798 0.6839 0.063 Uiso 1 1 calc R . .
C3 C 0.1868(13) 0.4914(5) 0.7590(5) 0.053(2) Uani 1 1 d . . .
H3 H 0.2496 0.5160 0.7978 0.064 Uiso 1 1 calc R . .
C4 C 0.0558(12) 0.4789(5) 0.7707(6) 0.055(3) Uani 1 1 d . . .
H4 H 0.0274 0.4929 0.8187 0.066 Uiso 1 1 calc R . .
C5 C -0.0420(13) 0.4451(5) 0.7132(6) 0.063(3) Uani 1 1 d . . .
H5 H -0.1383 0.4394 0.7201 0.075 Uiso 1 1 calc R . .
C6 C 0.0046(12) 0.4194(4) 0.6439(5) 0.054(3) Uani 1 1 d . . .
H6 H -0.0589 0.3945 0.6058 0.065 Uiso 1 1 calc R . .
C7 C 0.0893(10) 0.4309(4) 0.4610(5) 0.048(2) Uani 1 1 d . . .
H7A H -0.0120 0.4171 0.4561 0.057 Uiso 1 1 calc R . .
H7B H 0.0939 0.4785 0.4668 0.057 Uiso 1 1 calc R . .
C8 C 0.1491(11) 0.4098(5) 0.3877(5) 0.053(3) Uani 1 1 d . . .
H8A H 0.1346 0.3628 0.3795 0.063 Uiso 1 1 calc R . .
H8B H 0.0965 0.4323 0.3396 0.063 Uiso 1 1 calc R . .
C9 C 0.3743(12) 0.3990(5) 0.3299(5) 0.054(3) Uani 1 1 d . . .
H9A H 0.3718 0.3512 0.3310 0.065 Uiso 1 1 calc R . .
H9B H 0.4762 0.4125 0.3390 0.065 Uiso 1 1 calc R . .
C10 C 0.2985(12) 0.4228(5) 0.2457(5) 0.057(3) Uani 1 1 d . B .
H10A H 0.2157 0.3943 0.2258 0.069 Uiso 1 1 calc R . .
H10B H 0.2611 0.4670 0.2506 0.069 Uiso 1 1 calc R . .
C11 C 0.3997(15) 0.4234(6) 0.1842(6) 0.089(4) Uani 1 1 d . . .
H11A H 0.4914 0.4423 0.2121 0.107 Uiso 1 1 calc R A 1
H11B H 0.4199 0.3775 0.1737 0.107 Uiso 1 1 calc R A 1
N2 N 0.3661(18) 0.4557(8) 0.1037(9) 0.050(3) Uani 0.532(13) 1 d PDU B 1
O1 O 0.1787(18) 0.5124(9) -0.0317(12) 0.072(5) Uani 0.532(13) 1 d PDU B 1
C13 C 0.328(4) 0.5207(12) 0.1006(15) 0.047(6) Uani 0.532(13) 1 d PU B 1
H13A H 0.4073 0.5455 0.1333 0.057 Uiso 0.532(13) 1 calc PR B 1
H13B H 0.2424 0.5260 0.1256 0.057 Uiso 0.532(13) 1 calc PR B 1
C14 C 0.295(2) 0.5507(10) 0.0154(12) 0.062(6) Uani 0.532(13) 1 d PDU B 1
H14A H 0.2654 0.5963 0.0182 0.074 Uiso 0.532(13) 1 calc PR B 1
H14B H 0.3816 0.5491 -0.0096 0.074 Uiso 0.532(13) 1 calc PR B 1
C15 C 0.219(3) 0.4425(12) -0.0352(14) 0.067(7) Uani 0.532(13) 1 d PU B 1
H15A H 0.3065 0.4375 -0.0585 0.081 Uiso 0.532(13) 1 calc PR B 1
H15B H 0.1399 0.4176 -0.0681 0.081 Uiso 0.532(13) 1 calc PR B 1
C16 C 0.246(2) 0.4181(9) 0.0569(12) 0.065(6) Uani 0.532(13) 1 d PDU B 1
H16A H 0.1585 0.4242 0.0797 0.078 Uiso 0.532(13) 1 calc PR B 1
H16B H 0.2707 0.3715 0.0594 0.078 Uiso 0.532(13) 1 calc PR B 1
N2' N 0.298(2) 0.4368(10) 0.1031(12) 0.050(3) Uani 0.468(13) 1 d PDU B 2
O1' O 0.270(3) 0.5065(11) -0.0452(10) 0.079(6) Uani 0.468(13) 1 d PDU B 2
C13' C 0.289(6) 0.5081(11) 0.103(4) 0.12(2) Uani 0.468(13) 1 d PDU B 2
H13C H 0.3870 0.5264 0.1141 0.142 Uiso 0.468(13) 1 calc PR B 2
H13D H 0.2392 0.5221 0.1464 0.142 Uiso 0.468(13) 1 calc PR B 2
C14' C 0.204(3) 0.5368(16) 0.0185(16) 0.082(9) Uani 0.468(13) 1 d PDU B 2
H14C H 0.1005 0.5258 0.0109 0.098 Uiso 0.468(13) 1 calc PR B 2
H14D H 0.2136 0.5844 0.0173 0.098 Uiso 0.468(13) 1 calc PR B 2
C15' C 0.290(5) 0.432(3) -0.038(3) 0.136(19) Uani 0.468(13) 1 d PU B 2
H15C H 0.1939 0.4108 -0.0489 0.164 Uiso 0.468(13) 1 calc PR B 2
H15D H 0.3429 0.4166 -0.0798 0.164 Uiso 0.468(13) 1 calc PR B 2
C16' C 0.362(4) 0.4121(15) 0.0361(13) 0.095(9) Uani 0.468(13) 1 d PDU B 2
H16C H 0.4629 0.4272 0.0430 0.114 Uiso 0.468(13) 1 calc PR B 2
H16D H 0.3636 0.3643 0.0381 0.114 Uiso 0.468(13) 1 calc PR B 2
C17 C 0.4307(7) 0.2628(3) 0.6166(3) 0.053(2) Uani 1 1 d G . .
C18 C 0.3807(7) 0.2938(2) 0.6808(3) 0.055(3) Uani 1 1 d G . .
H18 H 0.3819 0.3395 0.6845 0.066 Uiso 1 1 calc R . .
C19 C 0.3289(7) 0.2563(3) 0.7394(3) 0.060(3) Uani 1 1 d G . .
H19 H 0.2955 0.2770 0.7823 0.072 Uiso 1 1 calc R . .
C20 C 0.3271(7) 0.1879(3) 0.7338(4) 0.071(3) Uani 1 1 d G . .
H20 H 0.2924 0.1628 0.7731 0.085 Uiso 1 1 calc R . .
C21 C 0.3771(9) 0.1569(2) 0.6696(4) 0.084(4) Uani 1 1 d G . .
H21 H 0.3759 0.1111 0.6659 0.101 Uiso 1 1 calc R . .
C22 C 0.4289(8) 0.1944(3) 0.6110(4) 0.066(3) Uani 1 1 d G . .
H22 H 0.4624 0.1737 0.5681 0.080 Uiso 1 1 calc R . .
C23 C 0.6848(12) 0.2927(4) 0.5477(5) 0.055(3) Uani 1 1 d . . .
C24 C 0.7569(13) 0.2673(5) 0.6207(7) 0.069(3) Uani 1 1 d . . .
H24 H 0.7075 0.2610 0.6639 0.083 Uiso 1 1 calc R . .
C25 C 0.9068(15) 0.2510(7) 0.6294(8) 0.089(4) Uani 1 1 d . . .
H25 H 0.9566 0.2343 0.6789 0.106 Uiso 1 1 calc R . .
C26 C 0.9772(14) 0.2593(6) 0.5676(8) 0.077(3) Uani 1 1 d . . .
H26 H 1.0751 0.2471 0.5737 0.093 Uiso 1 1 calc R . .
C27 C 0.9054(14) 0.2864(6) 0.4931(7) 0.075(3) Uani 1 1 d . . .
H27 H 0.9551 0.2914 0.4498 0.090 Uiso 1 1 calc R . .
C28 C 0.7617(11) 0.3054(5) 0.4846(6) 0.058(3) Uani 1 1 d . . .
H28 H 0.7157 0.3267 0.4372 0.069 Uiso 1 1 calc R . .
C29 C 0.4168(12) 0.2599(6) 0.4467(6) 0.065(3) Uani 1 1 d . . .
C30 C 0.2651(15) 0.2465(5) 0.4335(6) 0.071(3) Uani 1 1 d . . .
H30 H 0.2113 0.2647 0.4699 0.085 Uiso 1 1 calc R . .
C31 C 0.1901(13) 0.2079(5) 0.3698(6) 0.067(3) Uani 1 1 d . . .
H31 H 0.0889 0.2032 0.3624 0.080 Uiso 1 1 calc R . .
C32 C 0.2669(16) 0.1777(6) 0.3194(7) 0.084(4) Uani 1 1 d . . .
H32 H 0.2184 0.1523 0.2761 0.101 Uiso 1 1 calc R . .
C33 C 0.4171(16) 0.1842(5) 0.3313(7) 0.080(4) Uani 1 1 d . . .
H33 H 0.4687 0.1621 0.2967 0.096 Uiso 1 1 calc R . .
C34 C 0.4967(14) 0.2248(5) 0.3970(6) 0.070(3) Uani 1 1 d . . .
H34 H 0.5984 0.2275 0.4058 0.084 Uiso 1 1 calc R . .

loop_
_atom_site_aniso_label
_atom_site_aniso_U_11
_atom_site_aniso_U_22
_atom_site_aniso_U_33
_atom_site_aniso_U_23
_atom_site_aniso_U_13
_atom_site_aniso_U_12
Ru1 0.0753(6) 0.0411(5) 0.0173(4) 0.0056(3) -0.0035(3) 0.0188(4)
Cl1 0.0801(17) 0.0501(14) 0.0199(10) 0.0071(8) -0.0064(10) 0.0149(11)
Cl2 0.0628(15) 0.0473(13) 0.0252(10) 0.0044(9) -0.0008(9) 0.0160(11)
S1 0.0699(17) 0.0470(13) 0.0235(10) -0.0022(9) -0.0055(10) 0.0113(11)
P1 0.0768(18) 0.0422(14) 0.0276(11) 0.0023(10) -0.0063(11) 0.0128(12)
N1 0.066(5) 0.044(4) 0.023(3) 0.004(3) 0.000(3) 0.024(4)
C1 0.071(7) 0.045(5) 0.026(4) 0.012(4) 0.000(4) 0.003(5)
C2 0.075(7) 0.049(6) 0.028(5) -0.004(4) -0.003(4) 0.007(5)
C3 0.081(8) 0.051(6) 0.026(5) -0.007(4) 0.005(5) -0.001(5)
C4 0.079(8) 0.054(6) 0.032(5) -0.007(4) 0.008(5) 0.003(5)
C5 0.082(8) 0.061(6) 0.047(6) 0.000(5) 0.016(5) 0.001(6)
C6 0.084(8) 0.043(6) 0.028(5) 0.005(4) -0.006(5) 0.003(5)
C7 0.065(6) 0.042(5) 0.030(4) 0.002(4) -0.007(4) 0.004(4)
C8 0.069(7) 0.057(6) 0.028(5) -0.006(4) -0.003(4) 0.002(5)
C9 0.083(7) 0.052(6) 0.023(4) 0.000(4) 0.000(4) 0.020(5)
C10 0.078(7) 0.057(6) 0.029(5) -0.004(4) -0.011(5) 0.019(5)
C11 0.126(11) 0.105(10) 0.033(6) 0.010(6) 0.007(6) 0.053(8)
N2 0.054(8) 0.059(7) 0.035(4) 0.001(5) 0.001(6) -0.001(6)
O1 0.075(11) 0.076(10) 0.055(10) 0.011(8) -0.013(9) -0.003(9)
C13 0.066(13) 0.052(10) 0.021(9) 0.013(8) 0.000(9) 0.007(10)
C14 0.060(12) 0.074(12) 0.039(10) -0.003(9) -0.024(9) -0.006(10)
C15 0.099(16) 0.051(12) 0.041(10) 0.022(9) -0.014(10) 0.008(11)
C16 0.085(13) 0.061(11) 0.034(9) 0.002(8) -0.026(10) 0.006(10)
N2' 0.054(8) 0.059(7) 0.035(4) 0.001(5) 0.001(6) -0.001(6)
O1' 0.101(14) 0.090(12) 0.041(9) 0.005(8) 0.000(10) -0.007(12)
C13' 0.12(3) 0.13(3) 0.10(3) 0.016(17) 0.024(17) -0.006(17)
C14' 0.094(17) 0.083(15) 0.056(14) -0.014(12) -0.019(14) -0.008(14)
C15' 0.14(3) 0.15(3) 0.12(2) 0.007(17) 0.029(18) 0.007(18)
C16' 0.119(17) 0.103(17) 0.056(14) 0.015(12) 0.000(13) 0.019(14)
C17 0.073(7) 0.042(5) 0.035(5) 0.006(4) -0.015(4) 0.014(5)
C18 0.079(7) 0.052(6) 0.025(4) 0.007(4) -0.013(4) 0.001(5)
C19 0.069(7) 0.062(7) 0.042(6) 0.009(5) -0.007(5) 0.004(5)
C20 0.088(8) 0.055(7) 0.058(7) 0.014(5) -0.018(6) -0.007(6)
C21 0.118(10) 0.052(7) 0.072(8) 0.017(6) -0.011(7) 0.010(7)
C22 0.101(9) 0.043(6) 0.050(6) 0.003(5) -0.002(6) 0.020(6)
C23 0.087(7) 0.039(5) 0.031(5) -0.008(4) -0.005(5) 0.016(5)
C24 0.080(8) 0.060(7) 0.060(7) 0.007(5) -0.006(6) 0.021(6)
C25 0.099(10) 0.094(10) 0.064(8) 0.011(7) -0.010(7) 0.022(8)
C26 0.086(9) 0.070(8) 0.071(8) 0.006(6) 0.005(7) 0.029(6)
C27 0.095(9) 0.082(8) 0.045(6) -0.007(6) 0.004(6) 0.026(7)
C28 0.063(7) 0.048(6) 0.055(6) -0.008(5) -0.010(5) 0.013(5)
C29 0.058(7) 0.096(9) 0.032(5) 0.008(5) -0.014(5) 0.029(6)
C30 0.123(11) 0.042(6) 0.038(5) -0.004(4) -0.009(6) 0.027(6)
C31 0.091(8) 0.044(6) 0.053(6) -0.015(5) -0.020(6) 0.010(5)
C32 0.109(11) 0.075(8) 0.054(7) -0.032(6) -0.025(7) 0.016(7)
C33 0.124(12) 0.055(7) 0.054(7) -0.022(5) 0.002(7) 0.020(7)
C34 0.112(9) 0.051(6) 0.042(6) -0.014(5) 0.001(6) 0.023(6)

loop_
_atom_type_symbol
_atom_type_description
_atom_type_scat_dispersion_real
_atom_type_scat_dispersion_imag
_atom_type_scat_source
C C 0.0033 0.0016 'International Tables Vol C Tables 4.2.6.8 and 6.1.1.4'
H H 0.0000 0.0000 'International Tables Vol C Tables 4.2.6.8 and 6.1.1.4'
N N 0.0061 0.0033 'International Tables Vol C Tables 4.2.6.8 and 6.1.1.4'
P P 0.1023 0.0942 'International Tables Vol C Tables 4.2.6.8 and 6.1.1.4'
S S 0.1246 0.1234 'International Tables Vol C Tables 4.2.6.8 and 6.1.1.4'
Cl Cl 0.1484 0.1585 'International Tables Vol C Tables 4.2.6.8 and 6.1.1.4'
Ru Ru -1.2594 0.8363 'International Tables Vol C Tables 4.2.6.8 and 6.1.1.4'
O O 0.0106 0.0060 'International Tables Vol C Tables 4.2.6.8 and 6.1.1.4'

loop_
_geom_angle_atom_site_label_1
_geom_angle_atom_site_label_2
_geom_angle_atom_site_label_3
_geom_angle
_geom_angle_site_symmetry_3
N1 Ru1 P1 102.60(19) .
N1 Ru1 S1 83.6(2) .
P1 Ru1 S1 89.37(10) .
N1 Ru1 Cl1 170.6(2) .
P1 Ru1 Cl1 85.04(8) .
S1 Ru1 Cl1 102.11(8) .
N1 Ru1 Cl2 88.1(2) .
P1 Ru1 Cl2 98.46(10) .
S1 Ru1 Cl2 169.68(8) .
Cl1 Ru1 Cl2 85.34(8) .
N1 Ru1 Cl2 83.17(18) 3_666
P1 Ru1 Cl2 174.12(7) 3_666
S1 Ru1 Cl2 90.17(9) 3_666
Cl1 Ru1 Cl2 89.33(7) 3_666
Cl2 Ru1 Cl2 82.71(8) 3_666
Ru1 Cl2 Ru1 97.28(8) 3_666
C1 S1 C7 101.6(4) .
C1 S1 Ru1 118.7(4) .
C7 S1 Ru1 97.8(3) .
C29 P1 C23 101.9(4) .
C29 P1 C17 99.5(4) .
C23 P1 C17 101.8(4) .
C29 P1 Ru1 116.5(3) .
C23 P1 Ru1 117.3(3) .
C17 P1 Ru1 117.1(2) .
C8 N1 C9 113.2(7) .
C8 N1 Ru1 114.9(5) .
C9 N1 Ru1 118.8(5) .
C6 C1 C2 118.8(9) .
C6 C1 S1 117.7(7) .
C2 C1 S1 123.2(8) .
C3 C2 C1 120.0(10) .
C4 C3 C2 121.6(9) .
C3 C4 C5 120.8(9) .
C4 C5 C6 119.5(10) .
C1 C6 C5 119.1(9) .
C8 C7 S1 106.6(6) .
N1 C8 C7 110.9(7) .
N1 C9 C10 113.1(7) .
C11 C10 C9 112.6(8) .
N2 C11 C10 124.4(11) .
N2 C11 N2' 28.4(8) .
C10 C11 N2' 103.9(11) .
C13 N2 C16 108.7(19) .
C13 N2 C11 118.4(16) .
C16 N2 C11 105.5(15) .
C14 O1 C15 111.8(18) .
N2 C13 C14 115(2) .
O1 C14 C13 107(2) .
O1 C15 C16 105.0(19) .
N2 C16 C15 109.1(17) .
C16' N2' C13' 112(3) .
C16' N2' C11 110.2(18) .
C13' N2' C11 102(3) .
C14' O1' C15' 115(3) .
N2' C13' C14' 113(3) .
O1' C14' C13' 106(3) .
C16' C15' O1' 113(4) .
C15' C16' N2' 113(3) .
C18 C17 C22 120.0 .
C18 C17 P1 121.3(3) .
C22 C17 P1 118.6(3) .
C19 C18 C17 120.0 .
C18 C19 C20 120.0 .
C21 C20 C19 120.0 .
C20 C21 C22 120.0 .
C21 C22 C17 120.0 .
C24 C23 C28 120.0(10) .
C24 C23 P1 120.7(9) .
C28 C23 P1 119.3(7) .
C23 C24 C25 119.2(12) .
C26 C25 C24 120.6(11) .
C25 C26 C27 120.7(12) .
C28 C27 C26 119.7(12) .
C27 C28 C23 119.5(10) .
C34 C29 C30 115.6(10) .
C34 C29 P1 126.9(9) .
C30 C29 P1 117.0(8) .
C31 C30 C29 124.8(11) .
C32 C31 C30 118.7(12) .
C31 C32 C33 120.4(10) .
C32 C33 C34 121.5(11) .
C29 C34 C33 118.6(12) .

loop_
_geom_bond_atom_site_label_1
_geom_bond_atom_site_label_2
_geom_bond_distance
_geom_bond_site_symmetry_2
Ru1 N1 2.164(6) .
Ru1 P1 2.239(2) .
Ru1 S1 2.257(3) .
Ru1 Cl1 2.429(2) .
Ru1 Cl2 2.437(3) .
Ru1 Cl2 2.523(2) 3_666
Cl2 Ru1 2.523(2) 3_666
S1 C1 1.781(10) .
S1 C7 1.850(8) .
P1 C29 1.797(11) .
P1 C23 1.824(11) .
P1 C17 1.877(5) .
N1 C8 1.461(12) .
N1 C9 1.495(11) .
C1 C6 1.354(14) .
C1 C2 1.398(12) .
C2 C3 1.359(12) .
C3 C4 1.293(13) .
C4 C5 1.373(14) .
C5 C6 1.404(13) .
C7 C8 1.493(12) .
C9 C10 1.525(11) .
C10 C11 1.512(16) .
C11 N2 1.470(19) .
C11 N2' 1.52(2) .
N2 C13 1.36(3) .
N2 C16 1.450(10) .
O1 C14 1.440(10) .
O1 C15 1.47(3) .
C13 C14 1.52(3) .
C15 C16 1.58(3) .
N2' C16' 1.446(10) .
N2' C13' 1.448(10) .
O1' C14' 1.456(10) .
O1' C15' 1.53(6) .
C13' C14' 1.59(6) .
C15' C16' 1.35(5) .
C17 C18 1.3900 .
C17 C22 1.3900 .
C18 C19 1.3900 .
C19 C20 1.3900 .
C20 C21 1.3900 .
C21 C22 1.3900 .
C23 C24 1.373(13) .
C23 C28 1.398(14) .
C24 C25 1.412(17) .
C25 C26 1.327(16) .
C26 C27 1.405(15) .
C27 C28 1.372(15) .
C29 C34 1.402(14) .
C29 C30 1.412(16) .
C30 C31 1.394(13) .
C31 C32 1.346(16) .
C32 C33 1.378(18) .
C33 C34 1.456(14) .
